data_7041599
loop_
_publ_author_name
'Ypsilantis, Konstantinos'
'Tsolis, Theodoros'
'Kourtellaris, Andreas'
'Manos, Manolis J.'
'Plakatouras, John C.'
'Garoufis, Achilleas'

_publ_section_title
;
 Synthesis, reactivity and characterization of Pt(ii) complexes with N,N'
 chelating ligands; structure and dimethylsulfoxide reactivity
 relationship.
;
_journal_issue 5
_journal_name_full 'Dalton transactions (Cambridge, England : 2003)'
_journal_page_first 1467
_journal_page_last 1480
_journal_paper_doi 10.1039/c6dt04035g
_journal_volume 46
_journal_year 2017
_chemical_formula_moiety 'C17 H11 Cl2 N3 Pt'
_chemical_formula_sum 'C17 H11 Cl2 N3 Pt'
_chemical_formula_weight 523.28
_chemical_name_systematic
;
 ?
;
_space_group_crystal_system triclinic
_space_group_IT_number 2
_space_group_name_Hall '-P 1'
_space_group_name_H-M_alt 'P -1'
_symmetry_space_group_name_Hall '-P 1'
_symmetry_space_group_name_H-M 'P -1'
_atom_sites_solution_hydrogens geom
_audit_creation_method SHELXL-2014
_audit_update_record
;
2016-12-05 deposited with the CCDC.
2016-12-30 downloaded from the CCDC.
;
_cell_angle_alpha 81.339(6)
_cell_angle_beta 81.724(6)
_cell_angle_gamma 84.108(6)
_cell_formula_units_Z 2
_cell_length_a 7.4541(5)
_cell_length_b 8.8585(7)
_cell_length_c 11.6898(9)
_cell_measurement_reflns_used 1607
_cell_measurement_temperature 103(2)
_cell_measurement_theta_max 29.2420
_cell_measurement_theta_min 3.7640
_cell_volume 752.56(10)
_computing_cell_refinement
;
CrysAlisPro, Agilent Technologies,
Version 1.171.36.32 (release 02-08-2013 CrysAlis171 .NET)
(compiled Aug  2 2013,16:46:58)
;
_computing_data_collection
;
CrysAlisPro, Agilent Technologies,
Version 1.171.36.32 (release 02-08-2013 CrysAlis171 .NET)
(compiled Aug  2 2013,16:46:58)
;
_computing_data_reduction
;
CrysAlisPro, Agilent Technologies,
Version 1.171.36.32 (release 02-08-2013 CrysAlis171 .NET)
(compiled Aug  2 2013,16:46:58)
;
_computing_molecular_graphics 'X-Seed (Barbour, 2001)'
_computing_publication_material 'WinGX (Farrugia, 1999)'
_computing_structure_refinement 'SHELXL-2014 (Sheldrick, 2014)'
_computing_structure_solution 'SIR2014 (Giacovazzo, 2015)'
_diffrn_ambient_temperature 103(2)
_diffrn_detector_area_resol_mean 10.4223
_diffrn_measured_fraction_theta_full 0.983
_diffrn_measured_fraction_theta_max 0.817
_diffrn_measurement_device_type 'SuperNova, Dual, Cu at zero, Atlas'
_diffrn_radiation_monochromator mirror
_diffrn_radiation_source 'SuperNova (Mo) X-ray Source'
_diffrn_radiation_type 'Mo K\a'
_diffrn_radiation_wavelength 0.7107
_diffrn_reflns_av_R_equivalents 0.0671
_diffrn_reflns_av_unetI/netI 0.1259
_diffrn_reflns_Laue_measured_fraction_full 0.983
_diffrn_reflns_Laue_measured_fraction_max 0.817
_diffrn_reflns_limit_h_max 10
_diffrn_reflns_limit_h_min -8
_diffrn_reflns_limit_k_max 12
_diffrn_reflns_limit_k_min -11
_diffrn_reflns_limit_l_max 15
_diffrn_reflns_limit_l_min -16
_diffrn_reflns_number 5742
_diffrn_reflns_point_group_measured_fraction_full 0.983
_diffrn_reflns_point_group_measured_fraction_max 0.817
_diffrn_reflns_theta_full 25.242
_diffrn_reflns_theta_max 30.066
_diffrn_reflns_theta_min 3.091
_exptl_absorpt_coefficient_mu 9.678
_exptl_absorpt_correction_T_max 1.00000
_exptl_absorpt_correction_T_min 0.58511
_exptl_absorpt_correction_type multi-scan
_exptl_absorpt_process_details
;
CrysAlisPro, Agilent Technologies,
Version 1.171.36.28 (release 01-02-2013 CrysAlis171 .NET)
(compiled Feb  1 2013,16:14:44)
Empirical absorption correction using spherical harmonics,
 implemented in SCALE3 ABSPACK scaling algorithm.
;
_exptl_crystal_colour BROWN
_exptl_crystal_density_diffrn 2.309
_exptl_crystal_density_meas ?
_exptl_crystal_description PRISM
_exptl_crystal_F_000 492
_exptl_crystal_size_max 0.18
_exptl_crystal_size_mid 0.12
_exptl_crystal_size_min 0.09
_refine_diff_density_max 2.053
_refine_diff_density_min -2.627
_refine_diff_density_rms 0.379
_refine_ls_extinction_method none
_refine_ls_goodness_of_fit_ref 1.020
_refine_ls_hydrogen_treatment constr
_refine_ls_matrix_type full
_refine_ls_number_parameters 208
_refine_ls_number_reflns 3614
_refine_ls_number_restraints 207
_refine_ls_restrained_S_all 0.995
_refine_ls_R_factor_all 0.0797
_refine_ls_R_factor_gt 0.0535
_refine_ls_shift/su_max 0.001
_refine_ls_shift/su_mean 0.000
_refine_ls_structure_factor_coef Fsqd
_refine_ls_weighting_details 'w=1/[\s^2^(Fo^2^)+(0.0116P)^2^+2.2874P] where P=(Fo^2^+2Fc^2^)/3'
_refine_ls_weighting_scheme calc
_refine_ls_wR_factor_gt 0.0829
_refine_ls_wR_factor_ref 0.1028
_reflns_Friedel_coverage 0.000
_reflns_number_gt 2832
_reflns_number_total 3614
_reflns_threshold_expression 'I > 2\s(I)'
_cod_data_source_file c6dt04035g2.cif
_cod_data_source_block compound3
_cod_depositor_comments
;
The following automatic conversions were performed:

'_exptl_crystal_density_meas' value 'none' was changed to '?' - the
value is perceived as not measured.

Automatic conversion script
Id: cif_fix_values 4268 2015-11-12 08:31:59Z antanas 

 Adding full bibliography for 7041599--7041602.cif.
;
_cod_database_code 7041599
_shelx_space_group_comment
;
The symmetry employed for this shelxl refinement is uniquely defined
by the following loop, which should always be used as a source of
symmetry information in preference to the above space-group names.
They are only intended as comments.
;
_shelxl_version_number 2014-3

loop_
_space_group_symop_operation_xyz
'x, y, z'
'-x, -y, -z'

loop_
_atom_site_label
_atom_site_type_symbol
_atom_site_fract_x
_atom_site_fract_y
_atom_site_fract_z
_atom_site_U_iso_or_equiv
_atom_site_adp_type
_atom_site_occupancy
_atom_site_site_symmetry_order
_atom_site_calc_flag
_atom_site_refinement_flags_posn
_atom_site_refinement_flags_adp
Pt Pt 0.32557(5) 0.57005(4) 0.88824(3) 0.01662(12) Uani 1 1 d . U
Cl2 Cl 0.1687(3) 0.6911(3) 1.0369(2) 0.0225(5) Uani 1 1 d . U
Cl1 Cl 0.3008(3) 0.8033(3) 0.7712(2) 0.0224(5) Uani 1 1 d . U
N1 N 0.4714(10) 0.4398(8) 0.7699(7) 0.0140(15) Uani 1 1 d . U
N1' N 0.3028(10) 0.3603(8) 0.9818(7) 0.0170(16) Uani 1 1 d . U
N4 N 0.6110(11) 0.2196(8) 0.6191(7) 0.0188(16) Uani 1 1 d . U
C9 C 0.7964(13) 0.8267(11) 0.5029(9) 0.020(2) Uani 1 1 d . U
H9 H 0.7597 0.9000 0.5550 0.024 Uiso 1 1 calc R U
C8 C 0.8948(14) 0.8677(12) 0.3990(9) 0.023(2) Uani 1 1 d . U
H8 H 0.9293 0.9697 0.3801 0.028 Uiso 1 1 calc R U
C10a C 0.5822(12) 0.4818(10) 0.6712(8) 0.0142(17) Uani 1 1 d . U
C5' C 0.1856(12) 0.1837(10) 1.1432(9) 0.0167(19) Uani 1 1 d . U
H5' H 0.1347 0.1640 1.2228 0.020 Uiso 1 1 calc R U
C5 C 0.7501(13) 0.4134(11) 0.4865(9) 0.0200(19) Uani 1 1 d . U
H5 H 0.7904 0.3396 0.4353 0.024 Uiso 1 1 calc R U
C3 C 0.5140(13) 0.1808(11) 0.7209(9) 0.020(2) Uani 1 1 d . U
H3 H 0.4884 0.0767 0.7429 0.024 Uiso 1 1 calc R U
C5a C 0.7974(13) 0.5644(11) 0.4533(8) 0.0182(18) Uani 1 1 d . U
C4' C 0.2231(14) 0.0662(11) 1.0753(9) 0.022(2) Uani 1 1 d . U
H4' H 0.1947 -0.0349 1.1074 0.027 Uiso 1 1 calc R U
C2 C 0.4449(14) 0.2893(11) 0.8008(9) 0.0193(19) Uani 1 1 d . U
C4a C 0.6460(13) 0.3689(10) 0.5921(8) 0.0167(18) Uani 1 1 d . U
C2' C 0.3445(13) 0.2446(10) 0.9144(9) 0.0195(19) Uani 1 1 d . U
C10 C 0.6385(13) 0.6285(10) 0.6404(9) 0.0185(19) Uani 1 1 d . U
H10 H 0.6020 0.7016 0.6926 0.022 Uiso 1 1 calc R U
C7 C 0.9487(14) 0.7642(11) 0.3168(9) 0.024(2) Uani 1 1 d . U
H7 H 1.0162 0.7964 0.2434 0.028 Uiso 1 1 calc R U
C6' C 0.2244(13) 0.3320(11) 1.0921(9) 0.020(2) Uani 1 1 d . U
H6' H 0.1943 0.4142 1.1368 0.024 Uiso 1 1 calc R U
C9a C 0.7473(13) 0.6728(11) 0.5347(9) 0.0213(19) Uani 1 1 d . U
C6 C 0.9004(14) 0.6131(11) 0.3462(9) 0.023(2) Uani 1 1 d . U
H6 H 0.9382 0.5421 0.2924 0.028 Uiso 1 1 calc R U
C3' C 0.3022(14) 0.0964(10) 0.9607(9) 0.022(2) Uani 1 1 d . U
H3' H 0.3275 0.0163 0.9136 0.026 Uiso 1 1 calc R U

loop_
_atom_site_aniso_label
_atom_site_aniso_U_11
_atom_site_aniso_U_22
_atom_site_aniso_U_33
_atom_site_aniso_U_23
_atom_site_aniso_U_13
_atom_site_aniso_U_12
Pt 0.0185(2) 0.0123(2) 0.0195(2) -0.00376(14) -0.00227(15) -0.00142(15)
Cl2 0.0253(13) 0.0182(12) 0.0233(14) -0.0060(10) 0.0007(10) 0.0008(10)
Cl1 0.0280(14) 0.0156(12) 0.0223(14) 0.0003(10) -0.0023(10) -0.0011(10)
N1 0.007(3) 0.014(3) 0.024(3) -0.009(2) -0.005(3) 0.001(3)
N1' 0.016(4) 0.010(3) 0.025(3) -0.004(2) -0.001(3) -0.003(3)
N4 0.017(4) 0.014(3) 0.025(4) -0.003(3) -0.007(3) 0.007(3)
C9 0.017(5) 0.022(4) 0.020(4) 0.000(3) -0.001(3) -0.002(3)
C8 0.022(5) 0.027(5) 0.021(4) 0.001(3) -0.005(4) -0.007(4)
C10a 0.008(4) 0.014(3) 0.021(4) -0.001(3) -0.005(3) -0.002(3)
C5' 0.008(4) 0.019(4) 0.021(4) -0.002(3) 0.005(3) -0.004(3)
C5 0.019(4) 0.021(4) 0.021(4) -0.002(3) -0.008(3) 0.000(3)
C3 0.024(5) 0.015(4) 0.023(4) -0.005(3) -0.005(3) -0.006(3)
C5a 0.014(4) 0.022(4) 0.019(4) 0.001(3) -0.008(3) -0.002(3)
C4' 0.025(5) 0.014(4) 0.029(4) -0.004(3) -0.005(4) -0.006(4)
C2 0.023(5) 0.017(3) 0.020(4) -0.006(3) -0.007(3) -0.001(3)
C4a 0.019(4) 0.014(3) 0.018(4) -0.005(3) -0.006(3) 0.004(3)
C2' 0.021(5) 0.015(3) 0.025(4) -0.007(3) -0.006(3) 0.000(3)
C10 0.020(5) 0.016(4) 0.020(4) -0.003(3) -0.003(3) -0.001(3)
C7 0.028(5) 0.029(4) 0.012(4) 0.005(3) -0.001(4) -0.004(4)
C6' 0.016(5) 0.019(4) 0.025(4) -0.004(3) -0.001(3) -0.005(3)
C9a 0.017(4) 0.024(4) 0.023(4) -0.001(3) -0.007(3) -0.002(3)
C6 0.024(5) 0.026(4) 0.021(4) -0.001(3) -0.007(4) 0.001(4)
C3' 0.030(5) 0.011(4) 0.027(4) -0.003(3) -0.007(4) -0.004(4)

loop_
_atom_type_symbol
_atom_type_description
_atom_type_scat_dispersion_real
_atom_type_scat_dispersion_imag
_atom_type_scat_source
C C 0.0033 0.0016 'International Tables Vol C Tables 4.2.6.8 and 6.1.1.4'
H H 0.0000 0.0000 'International Tables Vol C Tables 4.2.6.8 and 6.1.1.4'
N N 0.0061 0.0033 'International Tables Vol C Tables 4.2.6.8 and 6.1.1.4'
Cl Cl 0.1484 0.1585 'International Tables Vol C Tables 4.2.6.8 and 6.1.1.4'
Pt Pt -1.7033 8.3905 'International Tables Vol C Tables 4.2.6.8 and 6.1.1.4'

loop_
_geom_angle_atom_site_label_1
_geom_angle_atom_site_label_2
_geom_angle_atom_site_label_3
_geom_angle
N1' Pt N1 80.8(3)
N1' Pt Cl2 92.8(2)
N1 Pt Cl2 173.2(2)
N1' Pt Cl1 169.5(2)
N1 Pt Cl1 99.9(2)
Cl2 Pt Cl1 86.86(9)
C10a N1 C2 118.5(8)
C10a N1 Pt 130.2(6)
C2 N1 Pt 111.3(7)
C6' N1' C2' 120.6(8)
C6' N1' Pt 125.5(6)
C2' N1' Pt 112.7(7)
C3 N4 C4a 116.4(8)
C8 C9 C9a 119.9(10)
C8 C9 H9 120.0
C9a C9 H9 120.0
C9 C8 C7 122.3(10)
C9 C8 H8 118.8
C7 C8 H8 118.8
N1 C10a C10 122.9(9)
N1 C10a C4a 119.0(8)
C10 C10a C4a 118.1(9)
C4' C5' C6' 118.5(9)
C4' C5' H5' 120.7
C6' C5' H5' 120.7
C5a C5 C4a 121.8(9)
C5a C5 H5 119.1
C4a C5 H5 119.1
N4 C3 C2 123.0(9)
N4 C3 H3 118.5
C2 C3 H3 118.5
C5 C5a C6 123.0(9)
C5 C5a C9a 118.8(10)
C6 C5a C9a 118.1(9)
C3' C4' C5' 119.8(9)
C3' C4' H4' 120.1
C5' C4' H4' 120.1
N1 C2 C2' 117.3(8)
N1 C2 C3 120.1(9)
C2' C2 C3 122.6(9)
N4 C4a C5 118.0(9)
N4 C4a C10a 122.5(9)
C5 C4a C10a 119.5(9)
N1' C2' C3' 119.7(10)
N1' C2' C2 114.4(8)
C3' C2' C2 125.7(9)
C10a C10 C9a 122.4(9)
C10a C10 H10 118.8
C9a C10 H10 118.8
C6 C7 C8 118.5(10)
C6 C7 H7 120.7
C8 C7 H7 120.7
N1' C6' C5' 121.4(9)
N1' C6' H6' 119.3
C5' C6' H6' 119.3
C10 C9a C9 121.1(9)
C10 C9a C5a 119.1(9)
C9 C9a C5a 119.6(10)
C7 C6 C5a 121.5(10)
C7 C6 H6 119.2
C5a C6 H6 119.2
C4' C3' C2' 119.8(9)
C4' C3' H3' 120.1
C2' C3' H3' 120.1

loop_
_geom_bond_atom_site_label_1
_geom_bond_atom_site_label_2
_geom_bond_distance
Pt N1' 2.019(8)
Pt N1 2.053(7)
Pt Cl2 2.293(2)
Pt Cl1 2.306(2)
N1 C10a 1.346(12)
N1 C2 1.354(12)
N1' C6' 1.335(12)
N1' C2' 1.370(11)
N4 C3 1.319(12)
N4 C4a 1.355(12)
C9 C8 1.346(14)
C9 C9a 1.428(13)
C9 H9 0.9500
C8 C7 1.415(13)
C8 H8 0.9500
C10a C10 1.386(13)
C10a C4a 1.461(12)
C5' C4' 1.384(12)
C5' C6' 1.399(13)
C5' H5' 0.9500
C5 C5a 1.402(13)
C5 C4a 1.386(14)
C5 H5 0.9500
C3 C2 1.446(13)
C3 H3 0.9500
C5a C6 1.405(14)
C5a C9a 1.438(13)
C4' C3' 1.382(14)
C4' H4' 0.9500
C2 C2' 1.448(14)
C2' C3' 1.392(13)
C10 C9a 1.403(14)
C10 H10 0.9500
C7 C6 1.401(14)
C7 H7 0.9500
C6' H6' 0.9500
C6 H6 0.9500
C3' H3' 0.9500

loop_
_geom_torsion_atom_site_label_1
_geom_torsion_atom_site_label_2
_geom_torsion_atom_site_label_3
_geom_torsion_atom_site_label_4
_geom_torsion
C9a C9 C8 C7 1.8(15)
C2 N1 C10a C10 -170.7(8)
Pt N1 C10a C10 9.9(13)
C2 N1 C10a C4a 9.6(12)
Pt N1 C10a C4a -169.9(6)
C4a N4 C3 C2 0.8(13)
C4a C5 C5a C6 -179.1(8)
C4a C5 C5a C9a 4.5(14)
C6' C5' C4' C3' 1.9(14)
C10a N1 C2 C2' 172.3(8)
Pt N1 C2 C2' -8.2(10)
C10a N1 C2 C3 -8.5(13)
Pt N1 C2 C3 171.1(7)
N4 C3 C2 N1 3.2(14)
N4 C3 C2 C2' -177.6(8)
C3 N4 C4a C5 179.0(8)
C3 N4 C4a C10a 0.5(13)
C5a C5 C4a N4 -178.0(8)
C5a C5 C4a C10a 0.5(14)
N1 C10a C4a N4 -5.9(13)
C10 C10a C4a N4 174.4(8)
N1 C10a C4a C5 175.7(8)
C10 C10a C4a C5 -4.1(13)
C6' N1' C2' C3' 1.0(14)
Pt N1' C2' C3' -167.6(7)
C6' N1' C2' C2 -174.2(8)
Pt N1' C2' C2 17.2(10)
N1 C2 C2' N1' -5.9(12)
C3 C2 C2' N1' 174.9(8)
N1 C2 C2' C3' 179.3(9)
C3 C2 C2' C3' 0.0(15)
N1 C10a C10 C9a -177.1(8)
C4a C10a C10 C9a 2.6(13)
C9 C8 C7 C6 -1.2(15)
C2' N1' C6' C5' 1.3(14)
Pt N1' C6' C5' 168.4(7)
C4' C5' C6' N1' -2.8(14)
C10a C10 C9a C9 177.1(8)
C10a C10 C9a C5a 2.3(14)
C8 C9 C9a C10 -177.3(9)
C8 C9 C9a C5a -2.5(14)
C5 C5a C9a C10 -5.8(13)
C6 C5a C9a C10 177.5(8)
C5 C5a C9a C9 179.2(8)
C6 C5a C9a C9 2.6(13)
C8 C7 C6 C5a 1.4(14)
C5 C5a C6 C7 -178.6(9)
C9a C5a C6 C7 -2.1(14)
C5' C4' C3' C2' 0.3(14)
N1' C2' C3' C4' -1.8(14)
C2 C2' C3' C4' 172.8(9)
